data_7048716
loop_
_publ_author_name
'Pandey, Madhusudan K.'
'Kunchur, Harish S.'
'Ananthnag, GS'
'Mague, Joel T.'
'Balakrishna, Maravanji Shivaramaiah'

_publ_section_title
;
 Catechol and 1,2,4,5-tetrahydroxybenzene functionalized
 cyclodiphosphazane ligands: synthesis, structural studies, and transition
 metal complexes&#x0278;
;
_journal_name_full 'Dalton Transactions'
_journal_paper_doi 10.1039/C8DT04819C
_journal_year 2019
_chemical_formula_moiety 'C18 H28 Cl2 Cu2 N4 O2 P2'
_chemical_formula_sum 'C18 H28 Cl2 Cu2 N4 O2 P2'
_chemical_formula_weight 592.36
_space_group_crystal_system triclinic
_space_group_IT_number 2
_space_group_name_Hall '-P 1'
_space_group_name_H-M_alt 'P -1'
_symmetry_space_group_name_Hall '-P 1'
_symmetry_space_group_name_H-M 'P -1'
_atom_sites_solution_hydrogens geom
_audit_creation_date 2018-09-29
_audit_creation_method
;
Olex2 1.2
(compiled 2018.05.29 svn.r3508 for OlexSys, GUI svn.r5506)
;
_audit_update_record
;
2018-12-05 deposited with the CCDC.
2019-01-24 downloaded from the CCDC.
;
_cell_angle_alpha 87.933(3)
_cell_angle_beta 87.232(3)
_cell_angle_gamma 63.913(4)
_cell_formula_units_Z 2
_cell_length_a 8.5545(3)
_cell_length_b 8.8157(3)
_cell_length_c 17.6978(5)
_cell_measurement_reflns_used 12498
_cell_measurement_temperature 150
_cell_measurement_theta_max 31.1710
_cell_measurement_theta_min 2.2880
_cell_volume 1197.13(8)
_computing_cell_refinement 'CrystalClear-SM Expert 2.0 r7 (Rigaku, 2011)'
_computing_data_collection 'CrystalClear-SM Expert 2.0 r7 (Rigaku, 2011)'
_computing_data_reduction 'CrysAlisPro 1.171.38.46 (Rigaku OD, 2015)'
_computing_molecular_graphics 'Olex2 (Dolomanov et al., 2009)'
_computing_publication_material 'Olex2 (Dolomanov et al., 2009)'
_computing_structure_refinement 'ShelXL (Sheldrick, 2015)'
_computing_structure_solution 'ShelXT (Sheldrick, 2015)'
_diffrn_ambient_temperature 150.0
_diffrn_detector_area_resol_mean 28.5714
_diffrn_detector_type 'Rigaku Saturn724+'
_diffrn_measured_fraction_theta_full 0.962
_diffrn_measured_fraction_theta_max 0.962
_diffrn_measurement_details
;
List of Runs (angles in degrees, time in seconds):

  # Type    Start    End  Width  t~exp~   \w     \q     \k     \f   Frames
#--------------------------------------------------------------------------
  1  \w   -110.00  70.00   0.50   16.00    --  -20.00   0.00-108.00  360
  2  \w    -89.00   5.00   0.50   16.00    --  -20.00 -72.00-108.00  188
  3  \w   -110.00   9.50   0.50   16.00    --  -20.00 -72.00-180.00  239
  4  \w    -70.00  53.00   0.50   16.00    --  -20.00   0.00 -36.00  246
  5  \w    -59.00 -28.50   0.50   16.00    --  -20.00  72.00-180.00   61
  6  \w   -110.00 -56.00   0.50   16.00    --  -20.00   0.00 108.00  108
;
_diffrn_measurement_device 'AFC12 (Right): Kappa 3 circle'
_diffrn_measurement_device_type 'Rigaku Saturn724+ (2x2 bin mode)'
_diffrn_measurement_method 'profile data from \w-scans'
_diffrn_measurement_specimen_support 'Mitegen 50um'
_diffrn_radiation_type MoK\a
_diffrn_radiation_wavelength 0.71073
_diffrn_reflns_av_R_equivalents 0.0236
_diffrn_reflns_av_unetI/netI 0.0195
_diffrn_reflns_Laue_measured_fraction_full 0.962
_diffrn_reflns_Laue_measured_fraction_max 0.962
_diffrn_reflns_limit_h_max 10
_diffrn_reflns_limit_h_min -10
_diffrn_reflns_limit_k_max 10
_diffrn_reflns_limit_k_min -10
_diffrn_reflns_limit_l_max 21
_diffrn_reflns_limit_l_min -21
_diffrn_reflns_number 13336
_diffrn_reflns_point_group_measured_fraction_full 0.962
_diffrn_reflns_point_group_measured_fraction_max 0.962
_diffrn_reflns_theta_full 24.997
_diffrn_reflns_theta_max 24.997
_diffrn_reflns_theta_min 2.305
_exptl_absorpt_coefficient_mu 2.156
_exptl_absorpt_correction_T_max 1.00000
_exptl_absorpt_correction_T_min 0.75058
_exptl_absorpt_correction_type multi-scan
_exptl_absorpt_process_details
;
CrysAlisPro 1.171.38.46 (Rigaku Oxford Diffraction, 2015)
Empirical absorption correction using spherical harmonics,
 implemented in SCALE3 ABSPACK scaling algorithm.
;
_exptl_crystal_colour colourless
_exptl_crystal_colour_primary colourless
_exptl_crystal_density_diffrn 1.643
_exptl_crystal_description needle
_exptl_crystal_F_000 604
_exptl_crystal_size_max 0.146
_exptl_crystal_size_mid 0.096
_exptl_crystal_size_min 0.069
_refine_diff_density_max 0.448
_refine_diff_density_min -0.319
_refine_diff_density_rms 0.066
_refine_ls_extinction_method none
_refine_ls_goodness_of_fit_ref 1.047
_refine_ls_hydrogen_treatment constr
_refine_ls_matrix_type full
_refine_ls_number_parameters 279
_refine_ls_number_reflns 4051
_refine_ls_number_restraints 0
_refine_ls_restrained_S_all 1.047
_refine_ls_R_factor_all 0.0257
_refine_ls_R_factor_gt 0.0244
_refine_ls_shift/su_max 0.002
_refine_ls_shift/su_mean 0.000
_refine_ls_structure_factor_coef Fsqd
_refine_ls_weighting_details 'w=1/[\s^2^(Fo^2^)+(0.0353P)^2^+0.9060P] where P=(Fo^2^+2Fc^2^)/3'
_refine_ls_weighting_scheme calc
_refine_ls_wR_factor_gt 0.0629
_refine_ls_wR_factor_ref 0.0640
_reflns_Friedel_coverage 0.000
_reflns_number_gt 3862
_reflns_number_total 4051
_reflns_threshold_expression 'I > 2\s(I)'
_cod_data_source_file c8dt04819c2.cif
_cod_data_source_block compound-3
_cod_database_code 7048716
_shelx_shelxl_version_number 2014/7
_shelx_space_group_comment
;
The symmetry employed for this shelxl refinement is uniquely defined
by the following loop, which should always be used as a source of
symmetry information in preference to the above space-group names.
They are only intended as comments.
;
_olex2_refinement_description
;
1. Fixed Uiso
 At 1.2 times of:
  All C(H) groups
 At 1.5 times of:
  All C(H,H,H) groups
2.a Aromatic/amide H refined with riding coordinates:
 C5(H5), C2(H2), C3(H3), C4(H4)
2.b Idealised Me refined as rotating group:
 C12(H12A,H12B,H12C), C10(H10A,H10B,H10C), C16(H16A,H16B,H16C), C9(H9A,H9B,
 H9C), C8(H8A,H8B,H8C), C13(H13A,H13B,H13C), C18(H18A,H18B,H18C), C14(H14A,H14B,
 H14C)
;
_olex2_submission_special_instructions 'No special instructions were received'
_oxdiff_exptl_absorpt_empirical_details
;
Empirical correction (ABSPACK) includes:
- Absorption correction using spherical harmonics
- Frame scaling
- Detector area scaling
;

loop_
_space_group_symop_operation_xyz
'x, y, z'
'-x, -y, -z'

loop_
_atom_site_label
_atom_site_type_symbol
_atom_site_fract_x
_atom_site_fract_y
_atom_site_fract_z
_atom_site_U_iso_or_equiv
_atom_site_adp_type
_atom_site_occupancy
_atom_site_site_symmetry_order
_atom_site_calc_flag
_atom_site_refinement_flags_posn
Cu2 Cu 0.38520(3) 0.49772(3) 0.57423(2) 0.01569(9) Uani 1 1 d .
Cu1 Cu 0.50920(3) 0.61133(3) 0.92470(2) 0.01520(9) Uani 1 1 d .
Cl1 Cl 0.71315(6) 0.35763(6) 0.97811(3) 0.01765(12) Uani 1 1 d .
P2 P 0.32330(7) 0.62258(6) 0.68279(3) 0.01182(12) Uani 1 1 d .
Cl2 Cl 0.65504(7) 0.29796(6) 0.52701(3) 0.01960(13) Uani 1 1 d .
P1 P 0.37815(7) 0.66884(6) 0.81705(3) 0.01157(12) Uani 1 1 d .
O2 O 0.13277(19) 0.78098(18) 0.67057(8) 0.0183(3) Uani 1 1 d .
O1 O 0.20226(19) 0.84047(17) 0.83714(8) 0.0173(3) Uani 1 1 d .
N3 N 0.2361(3) 0.3855(3) 0.54357(10) 0.0238(4) Uani 1 1 d .
N2 N 0.4342(2) 0.7088(2) 0.72782(9) 0.0146(4) Uani 1 1 d .
N1 N 0.3090(2) 0.5461(2) 0.77071(9) 0.0137(4) Uani 1 1 d .
N4 N 0.6133(3) 0.7678(2) 0.95227(10) 0.0216(4) Uani 1 1 d .
C5 C -0.0988(3) 1.0481(3) 0.67918(12) 0.0160(4) Uani 1 1 d .
H5 H -0.1195 1.0315 0.6286 0.019 Uiso 1 1 calc R
C2 C -0.0403(3) 1.0986(3) 0.82490(12) 0.0164(4) Uani 1 1 d .
H2 H -0.0205 1.1168 0.8754 0.020 Uiso 1 1 calc R
C3 C -0.1791(3) 1.2217(3) 0.78833(12) 0.0203(5) Uani 1 1 d .
H3 H -0.2540 1.3229 0.8135 0.024 Uiso 1 1 calc R
C15 C 0.1756(3) 0.2999(3) 0.52806(12) 0.0206(5) Uani 1 1 d .
C12 C 0.5726(4) 0.8842(3) 0.76194(13) 0.0282(5) Uani 1 1 d .
H12A H 0.4594 0.9659 0.7825 0.042 Uiso 1 1 calc GR
H12B H 0.6401 0.9440 0.7428 0.042 Uiso 1 1 calc GR
H12C H 0.6361 0.8038 0.8019 0.042 Uiso 1 1 calc GR
C10 C 0.0486(3) 0.5555(3) 0.84190(15) 0.0333(6) Uani 1 1 d .
H10A H 0.0725 0.6080 0.8850 0.050 Uiso 1 1 calc GR
H10B H -0.0099 0.4867 0.8601 0.050 Uiso 1 1 calc GR
H10C H -0.0266 0.6437 0.8071 0.050 Uiso 1 1 calc GR
C16 C 0.0987(3) 0.1892(3) 0.50816(14) 0.0297(6) Uani 1 1 d .
H16A H 0.0303 0.2341 0.4629 0.045 Uiso 1 1 calc GR
H16B H 0.0227 0.1830 0.5502 0.045 Uiso 1 1 calc GR
H16C H 0.1914 0.0760 0.4980 0.045 Uiso 1 1 calc GR
C6 C 0.0415(3) 0.9220(3) 0.71556(11) 0.0144(4) Uani 1 1 d .
C1 C 0.0722(3) 0.9481(2) 0.79006(11) 0.0135(4) Uani 1 1 d .
C9 C 0.1874(3) 0.3579(3) 0.73367(12) 0.0221(5) Uani 1 1 d .
H9A H 0.1099 0.4441 0.6988 0.033 Uiso 1 1 calc GR
H9B H 0.1331 0.2855 0.7521 0.033 Uiso 1 1 calc GR
H9C H 0.2984 0.2891 0.7072 0.033 Uiso 1 1 calc GR
C8 C 0.3423(4) 0.3098(3) 0.85464(13) 0.0287(6) Uani 1 1 d .
H8A H 0.4549 0.2448 0.8285 0.043 Uiso 1 1 calc GR
H8B H 0.2914 0.2336 0.8716 0.043 Uiso 1 1 calc GR
H8C H 0.3591 0.3651 0.8985 0.043 Uiso 1 1 calc GR
C7 C 0.2200(3) 0.4435(3) 0.80052(11) 0.0175(4) Uani 1 1 d .
C11 C 0.5450(3) 0.7895(3) 0.69764(11) 0.0173(4) Uani 1 1 d .
C4 C -0.2087(3) 1.1965(3) 0.71443(12) 0.0198(5) Uani 1 1 d .
H4 H -0.3035 1.2805 0.6884 0.024 Uiso 1 1 calc R
C13 C 0.7184(3) 0.6524(3) 0.66830(14) 0.0285(5) Uani 1 1 d .
H13A H 0.7737 0.5707 0.7091 0.043 Uiso 1 1 calc GR
H13B H 0.7948 0.7038 0.6506 0.043 Uiso 1 1 calc GR
H13C H 0.6982 0.5946 0.6263 0.043 Uiso 1 1 calc GR
C17 C 0.6942(3) 0.8370(3) 0.96512(12) 0.0196(5) Uani 1 1 d .
C18 C 0.7979(3) 0.9249(3) 0.98151(15) 0.0310(6) Uani 1 1 d .
H18A H 0.7874 1.0066 0.9407 0.047 Uiso 1 1 calc GR
H18B H 0.9203 0.8429 0.9854 0.047 Uiso 1 1 calc GR
H18C H 0.7559 0.9843 1.0295 0.047 Uiso 1 1 calc GR
C14 C 0.4512(3) 0.9124(3) 0.63394(13) 0.0275(5) Uani 1 1 d .
H14A H 0.4349 0.8501 0.5927 0.041 Uiso 1 1 calc GR
H14B H 0.5210 0.9701 0.6152 0.041 Uiso 1 1 calc GR
H14C H 0.3374 0.9960 0.6530 0.041 Uiso 1 1 calc GR

loop_
_atom_site_aniso_label
_atom_site_aniso_U_11
_atom_site_aniso_U_22
_atom_site_aniso_U_33
_atom_site_aniso_U_23
_atom_site_aniso_U_13
_atom_site_aniso_U_12
Cu2 0.01754(16) 0.01803(14) 0.01101(14) -0.00398(10) 0.00090(10) -0.00723(12)
Cu1 0.01808(16) 0.01600(14) 0.01133(14) 0.00101(9) -0.00400(10) -0.00703(11)
Cl1 0.0161(3) 0.0169(2) 0.0140(2) 0.00056(18) 0.00035(19) -0.0018(2)
P2 0.0134(3) 0.0126(2) 0.0089(2) -0.00115(18) -0.0006(2) -0.0052(2)
Cl2 0.0191(3) 0.0177(3) 0.0133(2) 0.00111(18) 0.0003(2) -0.0003(2)
P1 0.0131(3) 0.0119(2) 0.0090(2) 0.00007(18) -0.0015(2) -0.0048(2)
O2 0.0189(8) 0.0168(7) 0.0120(7) -0.0047(6) -0.0042(6) -0.0006(6)
O1 0.0182(8) 0.0152(7) 0.0110(7) -0.0019(5) -0.0045(6) 0.0001(6)
N3 0.0262(11) 0.0320(11) 0.0176(10) -0.0035(8) -0.0003(8) -0.0167(10)
N2 0.0189(10) 0.0183(9) 0.0092(8) -0.0004(6) -0.0009(7) -0.0106(8)
N1 0.0173(9) 0.0175(9) 0.0090(8) 0.0001(6) -0.0011(7) -0.0099(8)
N4 0.0296(11) 0.0229(10) 0.0165(9) -0.0001(7) -0.0030(8) -0.0150(9)
C5 0.0165(11) 0.0191(10) 0.0115(10) 0.0023(8) -0.0029(8) -0.0069(9)
C2 0.0185(11) 0.0178(10) 0.0125(10) -0.0016(8) 0.0015(8) -0.0076(9)
C3 0.0194(12) 0.0156(10) 0.0197(11) -0.0012(8) 0.0015(9) -0.0021(9)
C15 0.0190(12) 0.0269(12) 0.0141(11) -0.0014(9) 0.0007(9) -0.0085(10)
C12 0.0425(15) 0.0359(13) 0.0205(12) -0.0001(10) -0.0008(10) -0.0303(12)
C10 0.0304(14) 0.0424(15) 0.0358(14) -0.0131(11) 0.0148(11) -0.0246(13)
C16 0.0311(14) 0.0347(14) 0.0316(14) -0.0021(10) -0.0030(11) -0.0218(12)
C6 0.0151(11) 0.0141(10) 0.0132(10) -0.0017(8) 0.0024(8) -0.0057(9)
C1 0.0129(11) 0.0148(10) 0.0113(10) 0.0023(7) -0.0014(8) -0.0048(9)
C9 0.0294(13) 0.0266(12) 0.0193(11) -0.0016(9) -0.0004(9) -0.0204(11)
C8 0.0468(16) 0.0278(12) 0.0203(12) 0.0079(9) -0.0082(11) -0.0242(12)
C7 0.0235(12) 0.0206(11) 0.0139(10) -0.0008(8) 0.0023(9) -0.0150(10)
C11 0.0239(12) 0.0186(10) 0.0139(10) 0.0016(8) -0.0006(9) -0.0136(10)
C4 0.0185(12) 0.0174(10) 0.0174(11) 0.0033(8) -0.0029(9) -0.0023(9)
C13 0.0218(13) 0.0340(13) 0.0306(13) 0.0009(10) 0.0042(10) -0.0137(11)
C17 0.0239(12) 0.0182(11) 0.0146(11) 0.0000(8) -0.0003(9) -0.0074(10)
C18 0.0332(15) 0.0331(14) 0.0355(14) -0.0023(11) -0.0013(11) -0.0223(12)
C14 0.0384(15) 0.0286(13) 0.0222(12) 0.0085(10) -0.0057(10) -0.0209(12)

loop_
_atom_type_symbol
_atom_type_description
_atom_type_scat_dispersion_real
_atom_type_scat_dispersion_imag
_atom_type_scat_source
C C 0.0033 0.0016 'International Tables Vol C Tables 4.2.6.8 and 6.1.1.4'
H H 0.0000 0.0000 'International Tables Vol C Tables 4.2.6.8 and 6.1.1.4'
Cl Cl 0.1484 0.1585 'International Tables Vol C Tables 4.2.6.8 and 6.1.1.4'
Cu Cu 0.3201 1.2651 'International Tables Vol C Tables 4.2.6.8 and 6.1.1.4'
N N 0.0061 0.0033 'International Tables Vol C Tables 4.2.6.8 and 6.1.1.4'
O O 0.0106 0.0060 'International Tables Vol C Tables 4.2.6.8 and 6.1.1.4'
P P 0.1023 0.0942 'International Tables Vol C Tables 4.2.6.8 and 6.1.1.4'

loop_
_geom_angle_atom_site_label_1
_geom_angle_atom_site_label_2
_geom_angle_atom_site_label_3
_geom_angle
_geom_angle_site_symmetry_3
P2 Cu2 Cl2 128.40(2) .
P2 Cu2 Cl2 109.96(2) 2_666
Cl2 Cu2 Cl2 95.073(18) 2_666
N3 Cu2 P2 117.52(6) .
N3 Cu2 Cl2 102.75(6) 2_666
N3 Cu2 Cl2 98.60(6) .
Cl1 Cu1 Cl1 92.964(19) 2_667
P1 Cu1 Cl1 106.06(2) 2_667
P1 Cu1 Cl1 132.07(2) .
N4 Cu1 Cl1 99.66(6) .
N4 Cu1 Cl1 106.56(6) 2_667
N4 Cu1 P1 115.46(5) .
Cu1 Cl1 Cu1 87.037(18) 2_667
Cu2 P2 P1 155.69(3) .
O2 P2 Cu2 103.25(6) .
O2 P2 P1 101.03(5) .
O2 P2 N2 103.78(8) .
O2 P2 N1 104.85(8) .
N2 P2 Cu2 128.70(6) .
N2 P2 P1 41.92(6) .
N2 P2 N1 82.38(8) .
N1 P2 Cu2 130.14(6) .
N1 P2 P1 41.77(6) .
Cu2 Cl2 Cu2 84.927(18) 2_666
Cu1 P1 P2 157.43(3) .
O1 P1 Cu1 101.59(5) .
O1 P1 P2 100.74(5) .
O1 P1 N2 102.98(8) .
O1 P1 N1 105.23(8) .
N2 P1 Cu1 133.85(7) .
N2 P1 P2 41.75(6) .
N1 P1 Cu1 127.17(6) .
N1 P1 P2 41.79(6) .
N1 P1 N2 82.23(8) .
C6 O2 P2 129.29(14) .
C1 O1 P1 129.79(13) .
C15 N3 Cu2 169.25(19) .
P2 N2 P1 96.33(9) .
C11 N2 P2 130.89(14) .
C11 N2 P1 132.77(14) .
P1 N1 P2 96.43(9) .
C7 N1 P2 131.68(14) .
C7 N1 P1 129.94(13) .
C17 N4 Cu1 170.18(19) .
C6 C5 H5 119.0 .
C4 C5 H5 119.0 .
C4 C5 C6 122.0(2) .
C3 C2 H2 119.0 .
C3 C2 C1 122.0(2) .
C1 C2 H2 119.0 .
C2 C3 H3 120.3 .
C2 C3 C4 119.4(2) .
C4 C3 H3 120.3 .
N3 C15 C16 179.7(3) .
H12A C12 H12B 109.5 .
H12A C12 H12C 109.5 .
H12B C12 H12C 109.5 .
C11 C12 H12A 109.5 .
C11 C12 H12B 109.5 .
C11 C12 H12C 109.5 .
H10A C10 H10B 109.5 .
H10A C10 H10C 109.5 .
H10B C10 H10C 109.5 .
C7 C10 H10A 109.5 .
C7 C10 H10B 109.5 .
C7 C10 H10C 109.5 .
C15 C16 H16A 109.5 .
C15 C16 H16B 109.5 .
C15 C16 H16C 109.5 .
H16A C16 H16B 109.5 .
H16A C16 H16C 109.5 .
H16B C16 H16C 109.5 .
O2 C6 C1 128.61(19) .
C5 C6 O2 112.70(18) .
C5 C6 C1 118.68(19) .
O1 C1 C2 112.79(18) .
O1 C1 C6 128.61(18) .
C2 C1 C6 118.6(2) .
H9A C9 H9B 109.5 .
H9A C9 H9C 109.5 .
H9B C9 H9C 109.5 .
C7 C9 H9A 109.5 .
C7 C9 H9B 109.5 .
C7 C9 H9C 109.5 .
H8A C8 H8B 109.5 .
H8A C8 H8C 109.5 .
H8B C8 H8C 109.5 .
C7 C8 H8A 109.5 .
C7 C8 H8B 109.5 .
C7 C8 H8C 109.5 .
N1 C7 C10 110.40(18) .
N1 C7 C9 107.83(16) .
N1 C7 C8 107.71(18) .
C9 C7 C10 110.77(19) .
C9 C7 C8 109.74(18) .
C8 C7 C10 110.31(19) .
N2 C11 C12 107.80(17) .
N2 C11 C13 108.84(17) .
N2 C11 C14 108.85(18) .
C12 C11 C13 110.7(2) .
C12 C11 C14 110.09(18) .
C14 C11 C13 110.48(18) .
C5 C4 C3 119.3(2) .
C5 C4 H4 120.3 .
C3 C4 H4 120.3 .
C11 C13 H13A 109.5 .
C11 C13 H13B 109.5 .
C11 C13 H13C 109.5 .
H13A C13 H13B 109.5 .
H13A C13 H13C 109.5 .
H13B C13 H13C 109.5 .
N4 C17 C18 179.8(3) .
C17 C18 H18A 109.5 .
C17 C18 H18B 109.5 .
C17 C18 H18C 109.5 .
H18A C18 H18B 109.5 .
H18A C18 H18C 109.5 .
H18B C18 H18C 109.5 .
C11 C14 H14A 109.5 .
C11 C14 H14B 109.5 .
C11 C14 H14C 109.5 .
H14A C14 H14B 109.5 .
H14A C14 H14C 109.5 .
H14B C14 H14C 109.5 .

loop_
_geom_bond_atom_site_label_1
_geom_bond_atom_site_label_2
_geom_bond_distance
_geom_bond_site_symmetry_2
Cu2 P2 2.1737(5) .
Cu2 Cl2 2.3394(6) .
Cu2 Cl2 2.4196(5) 2_666
Cu2 N3 2.029(2) .
Cu1 Cl1 2.3483(5) .
Cu1 Cl1 2.4314(5) 2_667
Cu1 P1 2.1863(6) .
Cu1 N4 2.0263(19) .
Cl1 Cu1 2.4314(5) 2_667
P2 P1 2.5256(7) .
P2 O2 1.6321(15) .
P2 N2 1.6920(17) .
P2 N1 1.6939(17) .
Cl2 Cu2 2.4197(5) 2_666
P1 O1 1.6323(14) .
P1 N2 1.6978(17) .
P1 N1 1.6932(17) .
O2 C6 1.395(2) .
O1 C1 1.392(2) .
N3 C15 1.133(3) .
N2 C11 1.486(3) .
N1 C7 1.487(3) .
N4 C17 1.140(3) .
C5 H5 0.9500 .
C5 C6 1.393(3) .
C5 C4 1.380(3) .
C2 H2 0.9500 .
C2 C3 1.377(3) .
C2 C1 1.394(3) .
C3 H3 0.9500 .
C3 C4 1.388(3) .
C15 C16 1.456(3) .
C12 H12A 0.9800 .
C12 H12B 0.9800 .
C12 H12C 0.9800 .
C12 C11 1.522(3) .
C10 H10A 0.9800 .
C10 H10B 0.9800 .
C10 H10C 0.9800 .
C10 C7 1.528(3) .
C16 H16A 0.9800 .
C16 H16B 0.9800 .
C16 H16C 0.9800 .
C6 C1 1.403(3) .
C9 H9A 0.9800 .
C9 H9B 0.9800 .
C9 H9C 0.9800 .
C9 C7 1.525(3) .
C8 H8A 0.9800 .
C8 H8B 0.9800 .
C8 H8C 0.9800 .
C8 C7 1.527(3) .
C11 C13 1.525(3) .
C11 C14 1.524(3) .
C4 H4 0.9500 .
C13 H13A 0.9800 .
C13 H13B 0.9800 .
C13 H13C 0.9800 .
C17 C18 1.455(3) .
C18 H18A 0.9800 .
C18 H18B 0.9800 .
C18 H18C 0.9800 .
C14 H14A 0.9800 .
C14 H14B 0.9800 .
C14 H14C 0.9800 .

loop_
_geom_torsion_atom_site_label_1
_geom_torsion_atom_site_label_2
_geom_torsion_atom_site_label_3
_geom_torsion_atom_site_label_4
_geom_torsion
Cu2 P2 O2 C6 -167.30(16)
Cu2 P2 N2 P1 -148.83(5)
Cu2 P2 N2 C11 30.4(2)
Cu2 P2 N1 P1 147.72(5)
Cu2 P2 N1 C7 -47.4(2)
Cu1 P1 O1 C1 173.55(16)
Cu1 P1 N2 P2 147.86(5)
Cu1 P1 N2 C11 -31.3(2)
Cu1 P1 N1 P2 -152.96(5)
Cu1 P1 N1 C7 41.8(2)
P2 P1 O1 C1 -9.71(18)
P2 P1 N2 C11 -179.2(2)
P2 P1 N1 C7 -165.3(2)
P2 O2 C6 C5 166.81(15)
P2 O2 C6 C1 -14.3(3)
P2 N2 C11 C12 165.44(16)
P2 N2 C11 C13 -74.4(2)
P2 N2 C11 C14 46.0(2)
P2 N1 C7 C10 -101.4(2)
P2 N1 C7 C9 19.8(3)
P2 N1 C7 C8 138.14(17)
P1 P2 O2 C6 11.57(18)
P1 P2 N2 C11 179.2(2)
P1 P2 N1 C7 164.9(2)
P1 O1 C1 C2 -168.63(15)
P1 O1 C1 C6 12.5(3)
P1 N2 C11 C12 -15.7(3)
P1 N2 C11 C13 104.5(2)
P1 N2 C11 C14 -135.06(18)
P1 N1 C7 C10 58.8(3)
P1 N1 C7 C9 179.98(15)
P1 N1 C7 C8 -61.7(2)
O2 P2 N2 P1 91.25(9)
O2 P2 N2 C11 -89.56(19)
O2 P2 N1 P1 -90.02(9)
O2 P2 N1 C7 74.83(19)
O2 C6 C1 O1 0.7(4)
O2 C6 C1 C2 -178.11(19)
O1 P1 N2 P2 -91.67(9)
O1 P1 N2 C11 89.2(2)
O1 P1 N1 P2 89.16(9)
O1 P1 N1 C7 -76.09(19)
N2 P2 O2 C6 -31.31(19)
N2 P2 N1 P1 12.28(9)
N2 P2 N1 C7 177.1(2)
N2 P1 O1 C1 32.94(19)
N2 P1 N1 P2 -12.24(9)
N2 P1 N1 C7 -177.50(19)
N1 P2 O2 C6 54.32(19)
N1 P2 N2 P1 -12.25(9)
N1 P2 N2 C11 166.94(19)
N1 P1 O1 C1 -52.42(19)
N1 P1 N2 P2 12.25(9)
N1 P1 N2 C11 -166.9(2)
C5 C6 C1 O1 179.50(18)
C5 C6 C1 C2 0.7(3)
C2 C3 C4 C5 0.3(3)
C3 C2 C1 O1 -179.28(19)
C3 C2 C1 C6 -0.3(3)
C6 C5 C4 C3 0.1(3)
C1 C2 C3 C4 -0.2(3)
C4 C5 C6 O2 178.4(2)
C4 C5 C6 C1 -0.6(3)
